data_4330524
loop_
_publ_author_name
'Paresh Kumar Majhi'
'Susanne Sauerbrey'
'Gregor Schnakenburg'
'Anthony J. Arduengo'
'Rainer Streubel'

_publ_contact_author_address
;
University of Bonn
Institute of Inorganic Chemistry
Gerhard-Domagk-Strasse 1
53121 Bonn
Germany
;
_publ_contact_author_email r.streubel@uni-bonn.de
_publ_contact_author_fax '049 228 73-9616'
_publ_contact_author_name 'Streubel, Rainer'
_publ_contact_author_phone '049 228 73-5345'
_publ_section_title
;
 Synthesis of Backbone P-Functionalized Imidazol-2-ylidene Complexes: En
 Route to Novel Functional Ionic Liquids
;
_journal_name_full 'Inorganic Chemistry'
_journal_page_first 10408
_journal_page_last 10416
_journal_paper_doi 10.1021/ic301641z
_journal_volume 51
_journal_year 2012
_chemical_formula_moiety 'C37 H32 N2 O7 P2 W, C4 H10 O'
_chemical_formula_sum 'C41 H42 N2 O8 P2 W'
_chemical_formula_weight 936.56
_chemical_name_systematic
; 
 ? 
;
_space_group_IT_number 2
_symmetry_cell_setting triclinic
_symmetry_space_group_name_Hall '-P 1'
_symmetry_space_group_name_H-M 'P -1'
_atom_sites_solution_hydrogens geom
_atom_sites_solution_primary direct
_atom_sites_solution_secondary difmap
_audit_creation_method SHELXL-97
_cell_angle_alpha 68.904(2)
_cell_angle_beta 74.595(2)
_cell_angle_gamma 75.539(2)
_cell_formula_units_Z 2
_cell_length_a 11.3096(3)
_cell_length_b 12.1053(4)
_cell_length_c 16.3865(7)
_cell_measurement_reflns_used 6433
_cell_measurement_temperature 123(2)
_cell_measurement_theta_max 29.13
_cell_measurement_theta_min 1.00
_cell_volume 1988.02(12)
_computing_cell_refinement 'HKL Scalepack (Otwinowski & Minor 1997)'
_computing_data_collection 'HKL Denzo and Scalepack (Otwinowski & Minor 1997)'
_computing_data_reduction 'HKL Denzo and Scalepack (Otwinowski & Minor 1997)'
_computing_molecular_graphics 'DIAMOND (Brandenburg, 1999)'
_computing_publication_material 'SHELXL97 (Sheldrick, 1997)'
_computing_structure_refinement 'SHELXL-97 (Sheldrick, 1997)'
_computing_structure_solution 'SHELXS-97 (Sheldrick, 1990)'
_diffrn_ambient_temperature 123(2)
_diffrn_detector_area_resol_mean 9
_diffrn_measured_fraction_theta_full 0.988
_diffrn_measured_fraction_theta_max 0.988
_diffrn_measurement_device '95mm CCD camera on \k-goniostat'
_diffrn_measurement_device_type 'Nonius KappaCCD'
_diffrn_measurement_method 'CCD rotation images, thick slices'
_diffrn_radiation_monochromator 'horizonally mounted graphite crystal'
_diffrn_radiation_type MoK\a
_diffrn_radiation_wavelength 0.71073
_diffrn_reflns_av_R_equivalents 0.0525
_diffrn_reflns_av_sigmaI/netI 0.0679
_diffrn_reflns_limit_h_max 14
_diffrn_reflns_limit_h_min -14
_diffrn_reflns_limit_k_max 15
_diffrn_reflns_limit_k_min -15
_diffrn_reflns_limit_l_max 17
_diffrn_reflns_limit_l_min -20
_diffrn_reflns_number 21397
_diffrn_reflns_theta_full 27.00
_diffrn_reflns_theta_max 27.00
_diffrn_reflns_theta_min 2.72
_exptl_absorpt_coefficient_mu 3.040
_exptl_absorpt_correction_T_max 0.7930
_exptl_absorpt_correction_T_min 0.5544
_exptl_absorpt_correction_type multi-scan
_exptl_absorpt_process_details
;
R.H. Blessing, Acta Cryst. (1995), A51, 33-38
;
_exptl_crystal_colour yellow
_exptl_crystal_density_diffrn 1.565
_exptl_crystal_description 'trigonal plate'
_exptl_crystal_F_000 940
_exptl_crystal_size_max 0.22
_exptl_crystal_size_mid 0.15
_exptl_crystal_size_min 0.08
_refine_diff_density_max 1.226
_refine_diff_density_min -2.108
_refine_diff_density_rms 0.123
_refine_ls_extinction_method none
_refine_ls_goodness_of_fit_ref 0.993
_refine_ls_hydrogen_treatment constr
_refine_ls_matrix_type full
_refine_ls_number_parameters 508
_refine_ls_number_reflns 8581
_refine_ls_number_restraints 53
_refine_ls_restrained_S_all 0.998
_refine_ls_R_factor_all 0.0416
_refine_ls_R_factor_gt 0.0320
_refine_ls_shift/su_max 0.001
_refine_ls_shift/su_mean 0.000
_refine_ls_structure_factor_coef Fsqd
_refine_ls_weighting_details 'calc w=1/[\s^2^(Fo^2^)+(0.0228P)^2^+0.0000P] where P=(Fo^2^+2Fc^2^)/3'
_refine_ls_weighting_scheme calc
_refine_ls_wR_factor_gt 0.0654
_refine_ls_wR_factor_ref 0.0680
_reflns_number_gt 7294
_reflns_number_total 8581
_reflns_threshold_expression >2sigma(I)
_cod_data_source_file ic301641z_si_001_4.cif
_cod_data_source_block Greg1804
_cod_database_code 4330524

loop_
_symmetry_equiv_pos_as_xyz
'x, y, z'
'-x, -y, -z'

loop_
_atom_site_label
_atom_site_type_symbol
_atom_site_fract_x
_atom_site_fract_y
_atom_site_fract_z
_atom_site_U_iso_or_equiv
_atom_site_adp_type
_atom_site_occupancy
_atom_site_symmetry_multiplicity
_atom_site_calc_flag
_atom_site_refinement_flags
_atom_site_disorder_assembly
_atom_site_disorder_group
C1 C 1.1120(3) 0.6469(3) 0.6925(2) 0.0162(7) Uani 1 1 d . . .
C2 C 1.2377(3) 0.5002(3) 0.7819(2) 0.0150(7) Uani 1 1 d . . .
C3 C 1.2335(3) 0.6073(3) 0.7953(2) 0.0170(7) Uani 1 1 d . . .
C4 C 1.1530(3) 0.4414(3) 0.6773(2) 0.0194(8) Uani 1 1 d . . .
H4A H 1.0806 0.4729 0.6473 0.023 Uiso 1 1 calc R . .
H4B H 1.1394 0.3638 0.7237 0.023 Uiso 1 1 calc R . .
C5 C 1.2707(3) 0.4214(3) 0.6096(3) 0.0259(9) Uani 1 1 d . . .
H5A H 1.2793 0.4976 0.5603 0.031 Uiso 1 1 calc R . .
H5B H 1.3436 0.3987 0.6385 0.031 Uiso 1 1 calc R . .
C6 C 1.2704(4) 0.3241(3) 0.5716(3) 0.0394(11) Uani 1 1 d . . .
H6B H 1.2013 0.3494 0.5388 0.047 Uiso 1 1 calc R . .
H6A H 1.2559 0.2493 0.6211 0.047 Uiso 1 1 calc R . .
C7 C 1.3929(5) 0.2992(4) 0.5089(3) 0.0576(15) Uani 1 1 d . . .
H7A H 1.4619 0.2771 0.5406 0.069 Uiso 1 1 calc R . .
H7B H 1.4044 0.3714 0.4575 0.069 Uiso 1 1 calc R . .
H7C H 1.3911 0.2330 0.4885 0.069 Uiso 1 1 calc R . .
C8 C 1.2931(3) 0.3379(3) 0.9529(2) 0.0179(7) Uani 1 1 d . . .
C9 C 1.1779(3) 0.3779(3) 1.0009(2) 0.0222(8) Uani 1 1 d . . .
H9A H 1.1104 0.4191 0.9711 0.027 Uiso 1 1 calc R . .
C10 C 1.1623(3) 0.3576(3) 1.0913(3) 0.0281(9) Uani 1 1 d . . .
H10A H 1.0844 0.3860 1.1234 0.034 Uiso 1 1 calc R . .
C11 C 1.2586(4) 0.2965(3) 1.1351(3) 0.0332(10) Uani 1 1 d . . .
H11A H 1.2469 0.2823 1.1974 0.040 Uiso 1 1 calc R . .
C12 C 1.3733(3) 0.2554(3) 1.0889(3) 0.0317(9) Uani 1 1 d . . .
H12A H 1.4395 0.2125 1.1196 0.038 Uiso 1 1 calc R . .
C13 C 1.3907(3) 0.2771(3) 0.9979(2) 0.0227(8) Uani 1 1 d . . .
H13A H 1.4696 0.2505 0.9661 0.027 Uiso 1 1 calc R . .
C14 C 1.4633(3) 0.3134(3) 0.7858(2) 0.0179(7) Uani 1 1 d . . .
C15 C 1.5162(3) 0.1922(3) 0.8052(3) 0.0261(9) Uani 1 1 d . . .
H15A H 1.4705 0.1332 0.8483 0.031 Uiso 1 1 calc R . .
C16 C 1.6353(3) 0.1571(3) 0.7619(3) 0.0337(10) Uani 1 1 d . . .
H16A H 1.6717 0.0745 0.7758 0.040 Uiso 1 1 calc R . .
C17 C 1.7010(3) 0.2427(3) 0.6985(3) 0.0315(10) Uani 1 1 d . . .
H17A H 1.7822 0.2187 0.6683 0.038 Uiso 1 1 calc R . .
C18 C 1.6491(3) 0.3632(3) 0.6788(3) 0.0279(9) Uani 1 1 d . . .
H18A H 1.6948 0.4219 0.6351 0.033 Uiso 1 1 calc R . .
C19 C 1.5304(3) 0.3986(3) 0.7228(2) 0.0220(8) Uani 1 1 d . . .
H19A H 1.4951 0.4815 0.7095 0.026 Uiso 1 1 calc R . .
C20 C 1.3902(3) 0.7715(3) 0.7870(2) 0.0218(8) Uani 1 1 d . . .
C21 C 1.4879(4) 0.7715(3) 0.7149(3) 0.0327(10) Uani 1 1 d . . .
H21A H 1.5214 0.7002 0.6991 0.039 Uiso 1 1 calc R . .
C22 C 1.5368(4) 0.8759(4) 0.6659(3) 0.0444(12) Uani 1 1 d U . .
H22A H 1.6048 0.8753 0.6173 0.053 Uiso 1 1 calc R . .
C23 C 1.4869(4) 0.9808(4) 0.6875(3) 0.0449(12) Uani 1 1 d U . .
H23A H 1.5195 1.0523 0.6530 0.054 Uiso 1 1 calc R . .
C24 C 1.3899(4) 0.9813(3) 0.7592(3) 0.0372(10) Uani 1 1 d . . .
H24A H 1.3556 1.0531 0.7742 0.045 Uiso 1 1 calc R . .
C25 C 1.3429(3) 0.8775(3) 0.8089(3) 0.0271(9) Uani 1 1 d . . .
H25A H 1.2772 0.8780 0.8590 0.033 Uiso 1 1 calc R . .
C26 C 1.1299(3) 0.6805(3) 0.9826(2) 0.0224(8) Uani 1 1 d . . .
H26A H 1.0796 0.7057 0.9388 0.027 Uiso 1 1 calc R . .
C27 C 1.0761(3) 0.6819(3) 1.0684(3) 0.0256(9) Uani 1 1 d . . .
H27A H 0.9891 0.7087 1.0836 0.031 Uiso 1 1 calc R . .
C28 C 1.1495(3) 0.6440(3) 1.1325(3) 0.0260(9) Uani 1 1 d . . .
H28A H 1.1122 0.6438 1.1918 0.031 Uiso 1 1 calc R . .
C29 C 1.2762(3) 0.6066(3) 1.1109(3) 0.0246(8) Uani 1 1 d . . .
H29A H 1.3260 0.5816 1.1550 0.030 Uiso 1 1 calc R . .
C30 C 1.3306(3) 0.6057(3) 1.0246(2) 0.0202(8) Uani 1 1 d . . .
H30A H 1.4178 0.5801 1.0097 0.024 Uiso 1 1 calc R . .
C31 C 1.2583(3) 0.6420(3) 0.9595(2) 0.0172(7) Uani 1 1 d . . .
C32 C 1.1156(3) 0.8174(3) 0.7439(3) 0.0312(9) Uani 1 1 d . . .
H32A H 1.1580 0.8298 0.7840 0.047 Uiso 1 1 calc R . .
H32B H 1.0253 0.8329 0.7651 0.047 Uiso 1 1 calc R . .
H32C H 1.1373 0.8727 0.6836 0.047 Uiso 1 1 calc R . .
C33 C 0.9057(4) 0.8533(3) 0.4887(3) 0.0302(9) Uani 1 1 d U . .
C34 C 1.0627(3) 0.6446(3) 0.5046(2) 0.0218(8) Uani 1 1 d U . .
C35 C 0.8624(3) 0.6503(3) 0.6443(2) 0.0219(8) Uani 1 1 d U . .
C36 C 0.9021(3) 0.8752(3) 0.6453(2) 0.0252(8) Uani 1 1 d U . .
C37 C 1.1530(4) 0.8313(3) 0.5267(3) 0.0284(9) Uani 1 1 d U . .
N1 N 1.1625(2) 0.5271(2) 0.71948(18) 0.0157(6) Uani 1 1 d . . .
N2 N 1.1549(2) 0.6922(2) 0.74220(19) 0.0174(6) Uani 1 1 d . . .
O1 O 1.23043(19) 0.25993(19) 0.83845(15) 0.0192(5) Uani 1 1 d . . .
O2 O 1.44603(19) 0.52865(19) 0.85721(16) 0.0200(5) Uani 1 1 d . . .
O3 O 0.8498(3) 0.9153(2) 0.4340(2) 0.0514(9) Uani 1 1 d . . .
O4 O 1.0857(2) 0.5926(2) 0.45454(17) 0.0278(6) Uani 1 1 d . . .
O5 O 0.7850(2) 0.5926(2) 0.67563(19) 0.0362(7) Uani 1 1 d . . .
O6 O 0.8393(3) 0.9510(2) 0.6716(2) 0.0419(8) Uani 1 1 d . . .
O7 O 1.2446(3) 0.8677(2) 0.4951(2) 0.0425(8) Uani 1 1 d . . .
P1 P 1.30325(7) 0.34579(7) 0.83977(6) 0.01537(19) Uani 1 1 d . . .
P2 P 1.33956(7) 0.62980(7) 0.85262(6) 0.01656(19) Uani 1 1 d . . .
W W 0.998843(12) 0.750514(12) 0.584549(10) 0.01874(5) Uani 1 1 d U . .
C38 C 0.7434(5) 1.0224(5) 0.9852(4) 0.0688(16) Uani 1 1 d U B .
H38A H 0.7847 1.0645 1.0077 0.103 Uiso 1 1 calc R . .
H38B H 0.6873 0.9755 1.0349 0.103 Uiso 1 1 calc R . .
H38C H 0.6955 1.0811 0.9415 0.103 Uiso 1 1 calc R . .
C39 C 0.8378(5) 0.9411(4) 0.9424(4) 0.0709(18) Uani 1 1 d . . .
H39A H 0.9007 0.8989 0.9805 0.085 Uiso 1 1 calc R A 1
H39B H 0.7970 0.8797 0.9394 0.085 Uiso 1 1 calc R A 1
O8 O 0.8976(6) 0.9970(6) 0.8584(5) 0.0391(18) Uani 0.507(8) 1 d PU B 1
C40 C 0.9393(9) 1.0757(9) 0.8137(8) 0.055(3) Uani 0.507(8) 1 d PU B 1
H40A H 0.8992 1.1344 0.8462 0.066 Uiso 0.507(8) 1 calc PR B 1
H40B H 0.8947 1.1004 0.7638 0.066 Uiso 0.507(8) 1 calc PR B 1
O8S O 0.9596(9) 0.9797(7) 0.8882(5) 0.058(2) Uani 0.493(8) 1 d PU B 2
C40S C 0.9979(8) 1.0420(8) 0.8679(6) 0.034(2) Uani 0.493(8) 1 d PU B 2
H40C H 1.0696 1.0150 0.8983 0.041 Uiso 0.493(8) 1 calc PR B 2
H40D H 0.9403 1.1021 0.8942 0.041 Uiso 0.493(8) 1 calc PR B 2
C41 C 1.0523(4) 1.1194(4) 0.7679(3) 0.0537(13) Uani 1 1 d U . .
H41A H 1.0336 1.2048 0.7342 0.081 Uiso 1 1 calc R B 1
H41B H 1.0983 1.0743 0.7267 0.081 Uiso 1 1 calc R B 1
H41C H 1.1029 1.1091 0.8110 0.081 Uiso 1 1 calc R B 1

loop_
_atom_site_aniso_label
_atom_site_aniso_U_11
_atom_site_aniso_U_22
_atom_site_aniso_U_33
_atom_site_aniso_U_23
_atom_site_aniso_U_13
_atom_site_aniso_U_12
C1 0.0174(16) 0.0166(16) 0.017(2) -0.0091(15) -0.0026(13) -0.0012(13)
C2 0.0106(15) 0.0224(17) 0.0134(19) -0.0093(15) -0.0011(12) -0.0010(12)
C3 0.0149(16) 0.0207(17) 0.018(2) -0.0101(15) -0.0020(13) -0.0019(13)
C4 0.0240(17) 0.0198(17) 0.021(2) -0.0111(16) -0.0091(14) -0.0025(14)
C5 0.0299(19) 0.0290(19) 0.025(2) -0.0173(18) -0.0130(16) 0.0056(15)
C6 0.060(3) 0.034(2) 0.030(3) -0.020(2) -0.017(2) 0.006(2)
C7 0.087(4) 0.046(3) 0.033(3) -0.027(2) -0.009(3) 0.019(2)
C8 0.0210(17) 0.0199(17) 0.0144(19) -0.0052(15) -0.0039(14) -0.0060(13)
C9 0.0215(17) 0.0234(18) 0.023(2) -0.0084(16) -0.0017(15) -0.0077(14)
C10 0.032(2) 0.033(2) 0.021(2) -0.0128(18) 0.0039(16) -0.0123(16)
C11 0.049(2) 0.039(2) 0.016(2) -0.0079(19) -0.0045(18) -0.0176(19)
C12 0.037(2) 0.037(2) 0.024(2) -0.0065(19) -0.0143(17) -0.0063(17)
C13 0.0207(17) 0.0277(19) 0.021(2) -0.0081(17) -0.0079(14) -0.0022(14)
C14 0.0165(16) 0.0225(17) 0.018(2) -0.0121(16) -0.0052(13) 0.0017(13)
C15 0.0244(18) 0.0245(18) 0.028(2) -0.0095(17) -0.0011(16) -0.0032(15)
C16 0.031(2) 0.027(2) 0.037(3) -0.0146(19) -0.0037(18) 0.0085(16)
C17 0.0200(18) 0.043(2) 0.030(2) -0.019(2) 0.0009(16) 0.0029(16)
C18 0.0235(18) 0.038(2) 0.025(2) -0.0164(19) 0.0043(16) -0.0101(16)
C19 0.0229(18) 0.0245(18) 0.022(2) -0.0128(17) -0.0041(15) -0.0028(14)
C20 0.0241(18) 0.0239(18) 0.022(2) -0.0071(16) -0.0100(15) -0.0057(14)
C21 0.042(2) 0.036(2) 0.027(2) -0.015(2) -0.0033(18) -0.0153(18)
C22 0.056(3) 0.052(3) 0.030(3) -0.013(2) 0.002(2) -0.028(2)
C23 0.067(3) 0.035(2) 0.036(3) 0.000(2) -0.016(2) -0.027(2)
C24 0.045(2) 0.025(2) 0.048(3) -0.010(2) -0.021(2) -0.0066(18)
C25 0.0278(19) 0.028(2) 0.030(2) -0.0106(18) -0.0105(16) -0.0047(15)
C26 0.0181(17) 0.0287(19) 0.024(2) -0.0112(17) -0.0083(15) -0.0019(14)
C27 0.0167(17) 0.0296(19) 0.031(2) -0.0157(18) -0.0005(15) -0.0002(14)
C28 0.0262(19) 0.033(2) 0.022(2) -0.0174(18) -0.0013(16) -0.0020(15)
C29 0.0240(18) 0.032(2) 0.023(2) -0.0121(17) -0.0103(15) -0.0018(15)
C30 0.0171(16) 0.0240(18) 0.022(2) -0.0112(16) -0.0058(14) -0.0005(14)
C31 0.0162(16) 0.0174(16) 0.022(2) -0.0110(15) -0.0062(14) -0.0006(13)
C32 0.040(2) 0.0222(18) 0.041(3) -0.0158(19) -0.0270(18) 0.0058(16)
C33 0.051(2) 0.0219(19) 0.023(2) -0.0146(16) -0.0182(16) 0.0063(16)
C34 0.0209(17) 0.0230(18) 0.019(2) -0.0056(15) -0.0005(14) -0.0044(14)
C35 0.0249(17) 0.0243(18) 0.018(2) -0.0111(16) -0.0061(14) 0.0016(13)
C36 0.032(2) 0.0272(19) 0.020(2) -0.0097(16) -0.0154(15) 0.0028(15)
C37 0.044(2) 0.027(2) 0.019(2) -0.0083(17) -0.0052(16) -0.0126(16)
N1 0.0175(13) 0.0176(14) 0.0143(16) -0.0073(12) -0.0038(11) -0.0025(11)
N2 0.0190(14) 0.0176(14) 0.0182(17) -0.0092(13) -0.0076(11) 0.0020(11)
O1 0.0206(11) 0.0212(12) 0.0175(14) -0.0057(11) -0.0061(10) -0.0048(9)
O2 0.0173(11) 0.0247(12) 0.0214(14) -0.0120(11) -0.0054(10) -0.0007(9)
O3 0.089(2) 0.0316(16) 0.043(2) -0.0116(15) -0.0470(18) 0.0092(16)
O4 0.0305(14) 0.0333(14) 0.0230(16) -0.0162(13) 0.0022(11) -0.0082(11)
O5 0.0341(15) 0.0469(17) 0.0331(18) -0.0164(15) -0.0016(12) -0.0162(13)
O6 0.0479(17) 0.0413(16) 0.042(2) -0.0268(15) -0.0238(14) 0.0185(13)
O7 0.0471(17) 0.0439(17) 0.0377(19) -0.0124(15) 0.0012(14) -0.0206(14)
P1 0.0152(4) 0.0178(4) 0.0139(5) -0.0066(4) -0.0034(3) -0.0012(3)
P2 0.0162(4) 0.0203(4) 0.0171(5) -0.0097(4) -0.0056(3) -0.0016(3)
W 0.02437(8) 0.01895(8) 0.01416(9) -0.00647(6) -0.00743(6) -0.00011(5)
C38 0.076(2) 0.065(2) 0.064(2) -0.0226(17) -0.0086(16) -0.0123(16)
C39 0.071(4) 0.044(3) 0.079(5) -0.008(3) 0.008(3) -0.019(3)
O8 0.038(2) 0.041(2) 0.041(2) -0.0134(17) -0.0071(17) -0.0134(17)
C40 0.054(3) 0.053(3) 0.055(4) -0.015(2) -0.0122(19) -0.0066(19)
O8S 0.059(3) 0.055(3) 0.057(3) -0.0147(19) -0.0107(18) -0.0078(18)
C40S 0.034(3) 0.036(3) 0.035(3) -0.0129(19) -0.0079(18) -0.0090(18)
C41 0.0530(19) 0.0501(18) 0.054(2) -0.0189(16) -0.0016(15) -0.0083(15)

loop_
_atom_type_symbol
_atom_type_description
_atom_type_scat_dispersion_real
_atom_type_scat_dispersion_imag
_atom_type_scat_source
C C 0.0033 0.0016 'International Tables Vol C Tables 4.2.6.8 and 6.1.1.4'
H H 0.0000 0.0000 'International Tables Vol C Tables 4.2.6.8 and 6.1.1.4'
N N 0.0061 0.0033 'International Tables Vol C Tables 4.2.6.8 and 6.1.1.4'
O O 0.0106 0.0060 'International Tables Vol C Tables 4.2.6.8 and 6.1.1.4'
P P 0.1023 0.0942 'International Tables Vol C Tables 4.2.6.8 and 6.1.1.4'
W W -0.8490 6.8722 'International Tables Vol C Tables 4.2.6.8 and 6.1.1.4'

loop_
_geom_angle_atom_site_label_1
_geom_angle_atom_site_label_2
_geom_angle_atom_site_label_3
_geom_angle
N2 C1 N1 102.7(3)
N2 C1 W 127.5(2)
N1 C1 W 129.6(2)
C3 C2 N1 105.9(3)
C3 C2 P1 131.2(3)
N1 C2 P1 122.3(2)
C2 C3 N2 105.8(3)
C2 C3 P2 123.9(3)
N2 C3 P2 129.0(2)
N1 C4 C5 110.8(3)
N1 C4 H4A 109.5
C5 C4 H4A 109.5
N1 C4 H4B 109.5
C5 C4 H4B 109.5
H4A C4 H4B 108.1
C6 C5 C4 112.6(3)
C6 C5 H5A 109.1
C4 C5 H5A 109.1
C6 C5 H5B 109.1
C4 C5 H5B 109.1
H5A C5 H5B 107.8
C5 C6 C7 111.8(4)
C5 C6 H6B 109.3
C7 C6 H6B 109.3
C5 C6 H6A 109.3
C7 C6 H6A 109.3
H6B C6 H6A 107.9
C6 C7 H7A 109.5
C6 C7 H7B 109.5
H7A C7 H7B 109.5
C6 C7 H7C 109.5
H7A C7 H7C 109.5
H7B C7 H7C 109.5
C13 C8 C9 118.9(3)
C13 C8 P1 121.6(2)
C9 C8 P1 118.7(3)
C10 C9 C8 120.2(4)
C10 C9 H9A 119.9
C8 C9 H9A 119.9
C11 C10 C9 120.3(3)
C11 C10 H10A 119.8
C9 C10 H10A 119.8
C10 C11 C12 120.4(4)
C10 C11 H11A 119.8
C12 C11 H11A 119.8
C13 C12 C11 119.8(4)
C13 C12 H12A 120.1
C11 C12 H12A 120.1
C12 C13 C8 120.3(3)
C12 C13 H13A 119.8
C8 C13 H13A 119.8
C19 C14 C15 119.5(3)
C19 C14 P1 124.6(2)
C15 C14 P1 115.7(2)
C16 C15 C14 120.2(3)
C16 C15 H15A 119.9
C14 C15 H15A 119.9
C17 C16 C15 119.8(3)
C17 C16 H16A 120.1
C15 C16 H16A 120.1
C16 C17 C18 120.3(3)
C16 C17 H17A 119.8
C18 C17 H17A 119.8
C17 C18 C19 120.0(3)
C17 C18 H18A 120.0
C19 C18 H18A 120.0
C14 C19 C18 120.2(3)
C14 C19 H19A 119.9
C18 C19 H19A 119.9
C21 C20 C25 118.8(3)
C21 C20 P2 117.4(3)
C25 C20 P2 123.6(3)
C20 C21 C22 119.9(4)
C20 C21 H21A 120.0
C22 C21 H21A 120.0
C23 C22 C21 120.4(4)
C23 C22 H22A 119.8
C21 C22 H22A 119.8
C24 C23 C22 119.9(4)
C24 C23 H23A 120.0
C22 C23 H23A 120.0
C25 C24 C23 119.8(4)
C25 C24 H24A 120.1
C23 C24 H24A 120.1
C24 C25 C20 121.0(4)
C24 C25 H25A 119.5
C20 C25 H25A 119.5
C27 C26 C31 120.4(4)
C27 C26 H26A 119.8
C31 C26 H26A 119.8
C26 C27 C28 119.7(3)
C26 C27 H27A 120.1
C28 C27 H27A 120.1
C29 C28 C27 120.6(3)
C29 C28 H28A 119.7
C27 C28 H28A 119.7
C28 C29 C30 119.7(4)
C28 C29 H29A 120.1
C30 C29 H29A 120.1
C29 C30 C31 120.5(3)
C29 C30 H30A 119.7
C31 C30 H30A 119.7
C30 C31 C26 118.9(3)
C30 C31 P2 115.7(2)
C26 C31 P2 125.3(3)
N2 C32 H32A 109.5
N2 C32 H32B 109.5
H32A C32 H32B 109.5
N2 C32 H32C 109.5
H32A C32 H32C 109.5
H32B C32 H32C 109.5
O3 C33 W 178.3(3)
O4 C34 W 171.2(3)
O5 C35 W 177.6(3)
O6 C36 W 171.8(3)
O7 C37 W 174.6(3)
C1 N1 C2 112.2(3)
C1 N1 C4 123.2(3)
C2 N1 C4 124.1(3)
C1 N2 C3 113.3(3)
C1 N2 C32 123.6(3)
C3 N2 C32 123.0(3)
O1 P1 C8 109.58(14)
O1 P1 C14 110.42(14)
C8 P1 C14 110.86(16)
O1 P1 C2 110.45(14)
C8 P1 C2 106.69(15)
C14 P1 C2 108.76(14)
O2 P2 C31 113.46(15)
O2 P2 C20 111.08(14)
C31 P2 C20 107.58(16)
O2 P2 C3 107.48(14)
C31 P2 C3 109.95(15)
C20 P2 C3 107.11(16)
C33 W C35 91.28(16)
C33 W C34 83.37(14)
C35 W C34 86.14(13)
C33 W C36 82.87(15)
C35 W C36 90.18(14)
C34 W C36 165.67(15)
C33 W C37 94.02(17)
C35 W C37 172.56(13)
C34 W C37 89.29(14)
C36 W C37 95.65(14)
C33 W C1 175.13(14)
C35 W C1 92.90(13)
C34 W C1 99.39(13)
C36 W C1 94.61(13)
C37 W C1 82.05(14)
C39 C38 H38A 109.5
C39 C38 H38B 109.5
H38A C38 H38B 109.5
C39 C38 H38C 109.5
H38A C38 H38C 109.5
H38B C38 H38C 109.5
O8 C39 C38 114.5(5)
O8 C39 O8S 36.0(4)
C38 C39 O8S 119.9(5)
O8 C39 H39A 108.6
C38 C39 H39A 108.6
O8S C39 H39A 73.6
O8 C39 H39B 108.6
C38 C39 H39B 108.6
O8S C39 H39B 128.4
H39A C39 H39B 107.6
C40 O8 C39 146.9(9)
O8 C40 C41 145.4(10)
O8 C40 H40A 100.5
C41 C40 H40A 100.5
O8 C40 H40B 100.5
C41 C40 H40B 100.5
H40A C40 H40B 104.3
C40S O8S C39 141.2(9)
O8S C40S C41 131.5(11)
O8S C40S H40C 104.4
C41 C40S H40C 104.4
O8S C40S H40D 104.4
C41 C40S H40D 104.4
H40C C40S H40D 105.6
C40 C41 C40S 43.8(5)
C40 C41 H41A 109.5
C40S C41 H41A 132.1
C40 C41 H41B 109.5
C40S C41 H41B 116.8
H41A C41 H41B 109.5
C40 C41 H41C 109.5
C40S C41 H41C 66.4
H41A C41 H41C 109.5
H41B C41 H41C 109.5

loop_
_geom_bond_atom_site_label_1
_geom_bond_atom_site_label_2
_geom_bond_distance
C1 N2 1.366(4)
C1 N1 1.373(4)
C1 W 2.268(4)
C2 C3 1.378(4)
C2 N1 1.400(4)
C2 P1 1.830(3)
C3 N2 1.383(4)
C3 P2 1.828(4)
C4 N1 1.475(4)
C4 C5 1.519(4)
C4 H4A 0.9900
C4 H4B 0.9900
C5 C6 1.519(5)
C5 H5A 0.9900
C5 H5B 0.9900
C6 C7 1.524(5)
C6 H6B 0.9900
C6 H6A 0.9900
C7 H7A 0.9800
C7 H7B 0.9800
C7 H7C 0.9800
C8 C13 1.393(5)
C8 C9 1.402(4)
C8 P1 1.795(4)
C9 C10 1.381(5)
C9 H9A 0.9500
C10 C11 1.371(6)
C10 H10A 0.9500
C11 C12 1.390(5)
C11 H11A 0.9500
C12 C13 1.385(5)
C12 H12A 0.9500
C13 H13A 0.9500
C14 C19 1.383(5)
C14 C15 1.393(4)
C14 P1 1.805(3)
C15 C16 1.387(5)
C15 H15A 0.9500
C16 C17 1.380(5)
C16 H16A 0.9500
C17 C18 1.382(5)
C17 H17A 0.9500
C18 C19 1.389(4)
C18 H18A 0.9500
C19 H19A 0.9500
C20 C21 1.387(5)
C20 C25 1.396(5)
C20 P2 1.807(3)
C21 C22 1.389(5)
C21 H21A 0.9500
C22 C23 1.383(6)
C22 H22A 0.9500
C23 C24 1.379(6)
C23 H23A 0.9500
C24 C25 1.375(5)
C24 H24A 0.9500
C25 H25A 0.9500
C26 C27 1.381(5)
C26 C31 1.402(4)
C26 H26A 0.9500
C27 C28 1.390(6)
C27 H27A 0.9500
C28 C29 1.380(5)
C28 H28A 0.9500
C29 C30 1.387(5)
C29 H29A 0.9500
C30 C31 1.395(5)
C30 H30A 0.9500
C31 P2 1.788(3)
C32 N2 1.477(4)
C32 H32A 0.9800
C32 H32B 0.9800
C32 H32C 0.9800
C33 O3 1.160(5)
C33 W 1.985(4)
C34 O4 1.145(4)
C34 W 2.032(4)
C35 O5 1.152(4)
C35 W 2.022(4)
C36 O6 1.152(4)
C36 W 2.036(4)
C37 O7 1.147(4)
C37 W 2.050(4)
O1 P1 1.487(2)
O2 P2 1.483(2)
C38 C39 1.474(6)
C38 H38A 0.9800
C38 H38B 0.9800
C38 H38C 0.9800
C39 O8 1.368(8)
C39 O8S 1.508(10)
C39 H39A 0.9900
C39 H39B 0.9900
O8 C40 1.098(10)
C40 C41 1.421(10)
C40 H40A 0.9900
C40 H40B 0.9900
O8S C40S 0.879(9)
C40S C41 1.609(10)
C40S H40C 0.9900
C40S H40D 0.9900
C41 H41A 0.9800
C41 H41B 0.9800
C41 H41C 0.9800

loop_
_geom_torsion_atom_site_label_1
_geom_torsion_atom_site_label_2
_geom_torsion_atom_site_label_3
_geom_torsion_atom_site_label_4
_geom_torsion
N1 C2 C3 N2 1.1(3)
P1 C2 C3 N2 -170.2(2)
N1 C2 C3 P2 -166.9(2)
P1 C2 C3 P2 21.8(4)
N1 C4 C5 C6 174.1(3)
C4 C5 C6 C7 -175.9(3)
C13 C8 C9 C10 0.3(5)
P1 C8 C9 C10 170.7(3)
C8 C9 C10 C11 -1.0(5)
C9 C10 C11 C12 0.5(6)
C10 C11 C12 C13 0.6(6)
C11 C12 C13 C8 -1.3(6)
C9 C8 C13 C12 0.8(5)
P1 C8 C13 C12 -169.3(3)
C19 C14 C15 C16 0.2(6)
P1 C14 C15 C16 174.9(3)
C14 C15 C16 C17 -0.8(7)
C15 C16 C17 C18 0.8(7)
C16 C17 C18 C19 -0.1(7)
C15 C14 C19 C18 0.5(6)
P1 C14 C19 C18 -173.7(3)
C17 C18 C19 C14 -0.5(6)
C25 C20 C21 C22 -0.1(6)
P2 C20 C21 C22 -175.3(4)
C20 C21 C22 C23 -1.3(7)
C21 C22 C23 C24 1.4(8)
C22 C23 C24 C25 -0.1(7)
C23 C24 C25 C20 -1.3(7)
C21 C20 C25 C24 1.4(6)
P2 C20 C25 C24 176.3(3)
C31 C26 C27 C28 -0.6(5)
C26 C27 C28 C29 1.0(5)
C27 C28 C29 C30 -0.6(5)
C28 C29 C30 C31 -0.1(5)
C29 C30 C31 C26 0.5(5)
C29 C30 C31 P2 -177.3(3)
C27 C26 C31 C30 -0.2(5)
C27 C26 C31 P2 177.4(3)
N2 C1 N1 C2 -1.9(3)
W C1 N1 C2 173.5(2)
N2 C1 N1 C4 -173.5(3)
W C1 N1 C4 1.9(4)
C3 C2 N1 C1 0.5(3)
P1 C2 N1 C1 172.8(2)
C3 C2 N1 C4 172.0(3)
P1 C2 N1 C4 -15.7(4)
C5 C4 N1 C1 98.0(3)
C5 C4 N1 C2 -72.6(4)
N1 C1 N2 C3 2.7(3)
W C1 N2 C3 -172.9(2)
N1 C1 N2 C32 -173.6(3)
W C1 N2 C32 10.8(4)
C2 C3 N2 C1 -2.5(4)
P2 C3 N2 C1 164.7(2)
C2 C3 N2 C32 173.9(3)
P2 C3 N2 C32 -19.0(5)
C13 C8 P1 O1 102.8(3)
C9 C8 P1 O1 -67.3(3)
C13 C8 P1 C14 -19.3(3)
C9 C8 P1 C14 170.6(2)
C13 C8 P1 C2 -137.6(3)
C9 C8 P1 C2 52.3(3)
C19 C14 P1 O1 132.6(3)
C15 C14 P1 O1 -41.8(3)
C19 C14 P1 C8 -105.7(3)
C15 C14 P1 C8 79.9(3)
C19 C14 P1 C2 11.3(4)
C15 C14 P1 C2 -163.1(3)
C3 C2 P1 O1 148.7(3)
N1 C2 P1 O1 -21.4(3)
C3 C2 P1 C8 29.7(3)
N1 C2 P1 C8 -140.4(2)
C3 C2 P1 C14 -89.9(3)
N1 C2 P1 C14 100.0(3)
C30 C31 P2 O2 31.7(3)
C26 C31 P2 O2 -145.9(3)
C30 C31 P2 C20 -91.6(3)
C26 C31 P2 C20 90.8(3)
C30 C31 P2 C3 152.1(3)
C26 C31 P2 C3 -25.5(3)
C21 C20 P2 O2 34.2(4)
C25 C20 P2 O2 -140.7(3)
C21 C20 P2 C31 159.0(3)
C25 C20 P2 C31 -16.0(4)
C21 C20 P2 C3 -82.9(3)
C25 C20 P2 C3 102.2(3)
C2 C3 P2 O2 15.6(3)
N2 C3 P2 O2 -149.5(3)
C2 C3 P2 C31 -108.3(3)
N2 C3 P2 C31 86.6(3)
C2 C3 P2 C20 135.0(3)
N2 C3 P2 C20 -30.0(3)
O3 C33 W C35 88(14)
O3 C33 W C34 174(100)
O3 C33 W C36 -2(14)
O3 C33 W C37 -97(14)
O3 C33 W C1 -61(14)
O5 C35 W C33 54(7)
O5 C35 W C34 -29(7)
O5 C35 W C36 137(7)
O5 C35 W C37 -82(8)
O5 C35 W C1 -129(7)
O4 C34 W C33 -19.4(18)
O4 C34 W C35 72.4(18)
O4 C34 W C36 -3(2)
O4 C34 W C37 -113.5(18)
O4 C34 W C1 164.7(18)
O6 C36 W C33 10(2)
O6 C36 W C35 -81(2)
O6 C36 W C34 -6(3)
O6 C36 W C37 103(2)
O6 C36 W C1 -174(2)
O7 C37 W C33 -129(4)
O7 C37 W C35 6(5)
O7 C37 W C34 -46(4)
O7 C37 W C36 148(4)
O7 C37 W C1 54(4)
N2 C1 W C33 24.0(16)
N1 C1 W C33 -150.3(14)
N2 C1 W C35 -125.1(3)
N1 C1 W C35 60.5(3)
N2 C1 W C34 148.3(3)
N1 C1 W C34 -26.0(3)
N2 C1 W C36 -34.7(3)
N1 C1 W C36 150.9(3)
N2 C1 W C37 60.4(3)
N1 C1 W C37 -114.0(3)
C38 C39 O8 C40 39.8(18)
O8S C39 O8 C40 -68.0(16)
C39 O8 C40 C41 106.6(19)
O8 C39 O8S C40S 85.9(19)
C38 C39 O8S C40S -5(2)
C39 O8S C40S C41 -119.6(16)
O8 C40 C41 C40S -48.8(18)
O8S C40S C41 C40 47.6(13)
